data_1559535
loop_
_publ_author_name
'Klein Hendges, Ana Paula P.'
'Dos Santos, Elaine Fernanda'
'Teixeira, Sirlei D.'
'Santana, Francielli S.'
'Trezzi, Michelangelo M.'
'Batista, Andrea N. L.'
'Batista, Jr, Joao M'
'de Lima, Vanderlei A.'
'de Assis Marques, Francisco'
'Maia, Beatriz Helena L N Sales'

_publ_section_title
;
 Phytotoxic Neocassane Diterpenes from <i>Eragrostis plana</i>.
;
_journal_name_full 'Journal of natural products'
_journal_paper_doi 10.1021/acs.jnatprod.0c00324
_journal_year 2020
_chemical_absolute_configuration unk
_chemical_formula_moiety 'C20 H28 O2'
_chemical_formula_structural C20H28O2
_chemical_formula_sum 'C20 H28 O2'
_chemical_formula_weight 300.42
_space_group_crystal_system orthorhombic
_space_group_IT_number 19
_space_group_name_Hall 'P 2ac 2ab'
_space_group_name_H-M_alt 'P 21 21 21'
_atom_sites_solution_hydrogens difmap
_atom_sites_solution_primary direct
_atom_sites_solution_secondary difmap
_audit_creation_method SHELXL-2017/1
_cell_angle_alpha 90
_cell_angle_beta 90
_cell_angle_gamma 90
_cell_formula_units_Z 4
_cell_length_a 6.4025(4)
_cell_length_b 11.0913(7)
_cell_length_c 23.6652(14)
_cell_measurement_reflns_used 9913
_cell_measurement_temperature 288(2)
_cell_measurement_theta_max 26.11
_cell_measurement_theta_min 3.17
_cell_volume 1680.51(18)
_computing_cell_refinement 'Bruker SAINT'
_computing_data_collection 'Bruker APEX3 (2015)'
_computing_data_reduction 'Bruker SAINT'
_computing_molecular_graphics 'ORTEP (Johnson, 1976 and Farrugia, 2012)'
_computing_publication_material 'SHELXL-97 (Sheldrick, 2008) and WINGX (Farrugia, 2012)'
_computing_structure_refinement 'SHELXL-2017/1 (Sheldrick, 2015)'
_computing_structure_solution 'SHELXT-2015 (Sheldrick, 2015a)'
_diffrn_ambient_temperature 288(2)
_diffrn_detector_area_resol_mean 10.4167
_diffrn_measured_fraction_theta_full 0.997
_diffrn_measured_fraction_theta_max 0.997
_diffrn_measurement_device_type 'Bruker D8 Venture/Photon 100 CMOS'
_diffrn_measurement_method '\f and \w scans'
_diffrn_radiation_monochromator graphite
_diffrn_radiation_type MoK\a
_diffrn_radiation_wavelength 0.71073
_diffrn_reflns_av_R_equivalents 0.0708
_diffrn_reflns_av_unetI/netI 0.0203
_diffrn_reflns_Laue_measured_fraction_full 0.997
_diffrn_reflns_Laue_measured_fraction_max 0.997
_diffrn_reflns_limit_h_max 7
_diffrn_reflns_limit_h_min -7
_diffrn_reflns_limit_k_max 13
_diffrn_reflns_limit_k_min -13
_diffrn_reflns_limit_l_max 29
_diffrn_reflns_limit_l_min -29
_diffrn_reflns_number 74131
_diffrn_reflns_point_group_measured_fraction_full 0.998
_diffrn_reflns_point_group_measured_fraction_max 0.998
_diffrn_reflns_theta_full 25.242
_diffrn_reflns_theta_max 25.996
_diffrn_reflns_theta_min 3.169
_diffrn_source 'fine-ocus sealed tube'
_exptl_absorpt_coefficient_mu 0.074
_exptl_absorpt_correction_T_max 0.7455
_exptl_absorpt_correction_T_min 0.7057
_exptl_absorpt_correction_type multi-scan
_exptl_absorpt_process_details
;
SADABS-2012/1 - Bruker AXS area detector scaling and absorption correction 
;
_exptl_crystal_colour colourless
_exptl_crystal_density_diffrn 1.187
_exptl_crystal_description parallelepiped
_exptl_crystal_F_000 656
_exptl_crystal_size_max 0.314
_exptl_crystal_size_mid 0.228
_exptl_crystal_size_min 0.116
_refine_diff_density_max 0.190
_refine_diff_density_min -0.149
_refine_diff_density_rms 0.035
_refine_ls_abs_structure_details
;
 Flack x determined using 1026 quotients [(I+)-(I-)]/[(I+)+(I-)]
 (Parsons, Flack and Wagner, Acta Cryst. B69 (2013) 249-259).
;
_refine_ls_abs_structure_Flack -0.1(5)
_refine_ls_extinction_method none
_refine_ls_goodness_of_fit_ref 1.062
_refine_ls_hydrogen_treatment refall
_refine_ls_matrix_type full
_refine_ls_number_parameters 311
_refine_ls_number_reflns 3276
_refine_ls_number_restraints 6
_refine_ls_restrained_S_all 1.066
_refine_ls_R_factor_all 0.0548
_refine_ls_R_factor_gt 0.0411
_refine_ls_shift/su_max 0.000
_refine_ls_shift/su_mean 0.000
_refine_ls_structure_factor_coef Fsqd
_refine_ls_weighting_details 'w=1/[\s^2^(Fo^2^)+(0.0511P)^2^+0.2382P] where P=(Fo^2^+2Fc^2^)/3'
_refine_ls_weighting_scheme calc
_refine_ls_wR_factor_gt 0.0941
_refine_ls_wR_factor_ref 0.1001
_reflns_Friedel_coverage 0.714
_reflns_Friedel_fraction_full 0.999
_reflns_Friedel_fraction_max 0.999
_reflns_number_gt 2731
_reflns_number_total 3276
_reflns_threshold_expression 'I > 2\s(I)'
_cod_data_source_file np0c00324_si_003.cif
_cod_data_source_block shelx
_cod_database_code 1559535
_shelx_shelxl_version_number 2017/1
_shelx_space_group_comment
;
The symmetry employed for this shelxl refinement is uniquely defined
by the following loop, which should always be used as a source of
symmetry information in preference to the above space-group names.
They are only intended as comments.
;

loop_
_space_group_symop_operation_xyz
'x, y, z'
'-x+1/2, -y, z+1/2'
'-x, y+1/2, -z+1/2'
'x+1/2, -y+1/2, -z'

loop_
_atom_site_label
_atom_site_type_symbol
_atom_site_fract_x
_atom_site_fract_y
_atom_site_fract_z
_atom_site_U_iso_or_equiv
_atom_site_adp_type
_atom_site_occupancy
_atom_site_site_symmetry_order
_atom_site_calc_flag
_atom_site_refinement_flags_posn
_atom_site_refinement_flags_adp
_atom_site_refinement_flags_occupancy
_atom_site_disorder_assembly
_atom_site_disorder_group
C1 C -0.0880(4) -0.1616(2) -0.11808(10) 0.0389(5) Uani 1 1 d . . . . .
C2 C -0.2271(5) -0.2215(2) -0.07441(11) 0.0490(7) Uani 1 1 d D . . . .
C3 C -0.2072(4) -0.1689(2) -0.01608(10) 0.0431(6) Uani 1 1 d . . . . .
C4 C -0.1938(4) -0.0325(2) -0.01032(10) 0.0425(6) Uani 1 1 d . . . . .
C5 C -0.0719(4) 0.0256(2) -0.06051(10) 0.0368(5) Uani 1 1 d . . . . .
C6 C -0.0775(5) 0.1636(2) -0.06038(13) 0.0526(7) Uani 1 1 d D . . . .
C7 C 0.0876(6) 0.2146(3) -0.09936(12) 0.0561(8) Uani 1 1 d . . . . .
C8 C 0.0700(4) 0.1654(2) -0.15921(11) 0.0430(6) Uani 1 1 d . . . . .
C9 C 0.0574(4) 0.0278(2) -0.16027(10) 0.0341(5) Uani 1 1 d . . . . .
C10 C -0.1145(3) -0.0242(2) -0.12069(10) 0.0332(5) Uani 1 1 d . . . . .
C11 C 0.0408(4) -0.0142(3) -0.22179(10) 0.0451(6) Uani 1 1 d . . . . .
C12 C 0.1971(4) 0.0422(2) -0.26089(10) 0.0444(6) Uani 1 1 d . . . . .
C13 C 0.3061(4) 0.1415(2) -0.24658(10) 0.0477(6) Uani 1 1 d . . . . .
C14 C 0.2475(5) 0.2097(2) -0.19542(12) 0.0531(7) Uani 1 1 d . . . . .
C15 C 0.4756(5) 0.1951(4) -0.28044(14) 0.0641(9) Uani 1 1 d . . . . .
C16 C 0.6205(7) 0.1387(5) -0.30830(16) 0.0824(12) Uani 1 1 d D . . . .
C17 C 0.2138(6) -0.0205(4) -0.31701(12) 0.0632(8) Uani 1 1 d D . . . .
C18 C -0.0791(6) -0.0022(3) 0.04500(12) 0.0602(8) Uani 1 1 d . . . . .
C19 C -0.4227(5) 0.0111(3) -0.00450(15) 0.0589(8) Uani 1 1 d . . . . .
C20 C -0.3321(4) 0.0075(3) -0.14312(13) 0.0480(6) Uani 1 1 d . . . . .
O1 O -0.2135(3) -0.23418(18) 0.02488(8) 0.0583(5) Uani 1 1 d . . . . .
O2 O 0.3352(5) 0.3038(2) -0.18376(12) 0.0944(9) Uani 1 1 d . . . . .
H1A H 0.054(5) -0.174(3) -0.1090(12) 0.054(8) Uiso 1 1 d . . . . .
H1B H -0.115(4) -0.197(2) -0.1547(11) 0.042(7) Uiso 1 1 d . . . . .
H2A H -0.204(5) -0.310(3) -0.0719(11) 0.058(8) Uiso 1 1 d . . . . .
H2B H -0.372(4) -0.211(3) -0.0842(14) 0.068(10) Uiso 1 1 d D . . . .
H5 H 0.072(4) 0.010(2) -0.0533(10) 0.033(6) Uiso 1 1 d . . . . .
H6A H -0.211(4) 0.190(3) -0.0725(13) 0.070(10) Uiso 1 1 d D . . . .
H6B H -0.055(5) 0.193(3) -0.0224(14) 0.062(8) Uiso 1 1 d . . . . .
H7A H 0.229(6) 0.191(3) -0.0869(13) 0.064(9) Uiso 1 1 d . . . . .
H7B H 0.088(6) 0.301(3) -0.1013(14) 0.076(10) Uiso 1 1 d . . . . .
H8 H -0.060(4) 0.195(2) -0.1777(11) 0.039(7) Uiso 1 1 d . . . . .
H9 H 0.185(4) -0.005(2) -0.1459(10) 0.041(6) Uiso 1 1 d . . . . .
H11A H 0.058(5) -0.106(3) -0.2267(12) 0.057(8) Uiso 1 1 d . . . . .
H11B H -0.091(5) 0.010(3) -0.2345(12) 0.051(8) Uiso 1 1 d . . . . .
H15 H 0.521(6) 0.281(4) -0.2794(15) 0.085(12) Uiso 1 1 d . . . . .
H16A H 0.722(6) 0.185(4) -0.3270(16) 0.105(14) Uiso 1 1 d D . . . .
H16B H 0.606(8) 0.053(2) -0.3070(19) 0.112(16) Uiso 1 1 d D . . . .
H17A H 0.275(5) 0.033(3) -0.3456(14) 0.065(9) Uiso 1 1 d . . . . .
H17B H 0.079(4) -0.047(3) -0.3267(15) 0.081(11) Uiso 1 1 d D . . . .
H17C H 0.306(7) -0.095(4) -0.3141(16) 0.102(13) Uiso 1 1 d . . . . .
H18A H -0.072(5) 0.083(3) 0.0500(13) 0.063(9) Uiso 1 1 d D . . . .
H18B H 0.071(6) -0.022(3) 0.0419(15) 0.076(10) Uiso 1 1 d D . . . .
H18C H -0.143(6) -0.046(3) 0.0762(16) 0.082(11) Uiso 1 1 d . . . . .
H19A H -0.511(5) -0.023(3) -0.0348(15) 0.064(9) Uiso 1 1 d . . . . .
H19B H -0.433(5) 0.095(3) -0.0040(14) 0.073(11) Uiso 1 1 d . . . . .
H19C H -0.476(5) -0.014(3) 0.0330(17) 0.077(10) Uiso 1 1 d . . . . .
H20A H -0.364(6) 0.093(3) -0.1461(15) 0.084(11) Uiso 1 1 d . . . . .
H20B H -0.353(6) -0.025(3) -0.1808(17) 0.085(11) Uiso 1 1 d . . . . .
H20C H -0.440(6) -0.031(3) -0.1215(15) 0.075(10) Uiso 1 1 d . . . . .

loop_
_atom_site_aniso_label
_atom_site_aniso_U_11
_atom_site_aniso_U_22
_atom_site_aniso_U_33
_atom_site_aniso_U_23
_atom_site_aniso_U_13
_atom_site_aniso_U_12
C1 0.0449(15) 0.0340(12) 0.0379(12) -0.0035(10) 0.0013(11) -0.0003(11)
C2 0.0591(18) 0.0381(14) 0.0498(14) -0.0023(11) 0.0084(13) -0.0087(13)
C3 0.0367(12) 0.0489(14) 0.0435(13) 0.0038(11) 0.0064(11) 0.0039(12)
C4 0.0445(13) 0.0449(14) 0.0381(12) -0.0052(10) 0.0030(11) 0.0058(12)
C5 0.0343(12) 0.0369(12) 0.0392(12) -0.0048(10) -0.0067(10) 0.0032(11)
C6 0.071(2) 0.0389(14) 0.0481(15) -0.0114(12) 0.0010(15) -0.0014(15)
C7 0.078(2) 0.0333(15) 0.0572(16) -0.0056(12) -0.0068(16) -0.0118(15)
C8 0.0493(15) 0.0315(13) 0.0481(14) 0.0025(10) -0.0067(12) -0.0021(11)
C9 0.0320(12) 0.0313(12) 0.0390(12) 0.0004(9) -0.0072(10) -0.0005(10)
C10 0.0298(11) 0.0325(11) 0.0374(11) -0.0015(9) -0.0054(9) 0.0008(9)
C11 0.0503(16) 0.0445(16) 0.0405(13) -0.0023(11) -0.0012(11) -0.0068(13)
C12 0.0460(13) 0.0485(14) 0.0385(12) 0.0091(10) -0.0036(11) 0.0020(12)
C13 0.0450(13) 0.0507(15) 0.0474(13) 0.0199(11) -0.0054(12) -0.0022(13)
C14 0.0567(18) 0.0407(14) 0.0619(16) 0.0100(12) -0.0061(13) -0.0104(13)
C15 0.0584(19) 0.075(2) 0.0586(18) 0.0246(16) -0.0041(16) -0.0131(17)
C16 0.072(2) 0.115(4) 0.060(2) 0.023(2) 0.0039(18) -0.018(2)
C17 0.072(2) 0.076(2) 0.0416(14) 0.0016(14) 0.0061(15) -0.007(2)
C18 0.077(2) 0.065(2) 0.0380(14) -0.0049(14) -0.0024(14) 0.0040(19)
C19 0.0529(16) 0.061(2) 0.0625(19) -0.0052(16) 0.0145(15) 0.0100(16)
C20 0.0344(13) 0.0578(18) 0.0516(15) -0.0017(13) -0.0094(11) 0.0047(13)
O1 0.0638(12) 0.0591(12) 0.0519(10) 0.0129(9) 0.0096(10) 0.0020(10)
O2 0.114(2) 0.0653(15) 0.1042(18) -0.0144(13) 0.0239(18) -0.0473(16)

loop_
_atom_type_symbol
_atom_type_description
_atom_type_scat_dispersion_real
_atom_type_scat_dispersion_imag
_atom_type_scat_source
C C 0.0033 0.0016 'International Tables Vol C Tables 4.2.6.8 and 6.1.1.4'
H H 0.0000 0.0000 'International Tables Vol C Tables 4.2.6.8 and 6.1.1.4'
O O 0.0106 0.0060 'International Tables Vol C Tables 4.2.6.8 and 6.1.1.4'

loop_
_geom_angle_atom_site_label_1
_geom_angle_atom_site_label_2
_geom_angle_atom_site_label_3
_geom_angle
_geom_angle_site_symmetry_1
_geom_angle_site_symmetry_3
_geom_angle_publ_flag
C2 C1 C10 113.4(2) . . ?
C2 C1 H1A 110.4(18) . . ?
C10 C1 H1A 104.8(19) . . ?
C2 C1 H1B 109.2(15) . . ?
C10 C1 H1B 110.2(15) . . ?
H1A C1 H1B 109(2) . . ?
C3 C2 C1 113.9(2) . . ?
C3 C2 H2A 108.4(16) . . ?
C1 C2 H2A 112.7(17) . . ?
C3 C2 H2B 105(2) . . ?
C1 C2 H2B 110(2) . . ?
H2A C2 H2B 106(3) . . ?
O1 C3 C2 120.0(2) . . ?
O1 C3 C4 121.6(2) . . ?
C2 C3 C4 118.2(2) . . ?
C3 C4 C18 108.7(2) . . ?
C3 C4 C19 105.4(2) . . ?
C18 C4 C19 107.9(2) . . ?
C3 C4 C5 111.77(19) . . ?
C18 C4 C5 108.6(2) . . ?
C19 C4 C5 114.3(2) . . ?
C6 C5 C10 110.7(2) . . ?
C6 C5 C4 113.6(2) . . ?
C10 C5 C4 117.62(19) . . ?
C6 C5 H5 101.6(14) . . ?
C10 C5 H5 105.8(14) . . ?
C4 C5 H5 105.8(14) . . ?
C7 C6 C5 110.9(2) . . ?
C7 C6 H6A 109(2) . . ?
C5 C6 H6A 109(2) . . ?
C7 C6 H6B 109.8(19) . . ?
C5 C6 H6B 109.5(19) . . ?
H6A C6 H6B 108(3) . . ?
C6 C7 C8 112.4(2) . . ?
C6 C7 H7A 110.9(19) . . ?
C8 C7 H7A 104.4(18) . . ?
C6 C7 H7B 114(2) . . ?
C8 C7 H7B 108(2) . . ?
H7A C7 H7B 106(3) . . ?
C14 C8 C7 110.9(2) . . ?
C14 C8 C9 110.9(2) . . ?
C7 C8 C9 112.2(2) . . ?
C14 C8 H8 105.8(15) . . ?
C7 C8 H8 110.5(15) . . ?
C9 C8 H8 106.3(15) . . ?
C8 C9 C11 108.8(2) . . ?
C8 C9 C10 113.4(2) . . ?
C11 C9 C10 114.23(19) . . ?
C8 C9 H9 109.0(16) . . ?
C11 C9 H9 106.5(15) . . ?
C10 C9 H9 104.4(15) . . ?
C20 C10 C1 110.0(2) . . ?
C20 C10 C5 113.3(2) . . ?
C1 C10 C5 107.30(19) . . ?
C20 C10 C9 110.5(2) . . ?
C1 C10 C9 108.32(19) . . ?
C5 C10 C9 107.25(18) . . ?
C12 C11 C9 114.4(2) . . ?
C12 C11 H11A 105.8(16) . . ?
C9 C11 H11A 113.5(16) . . ?
C12 C11 H11B 106.6(17) . . ?
C9 C11 H11B 106.5(18) . . ?
H11A C11 H11B 110(2) . . ?
C13 C12 C11 122.1(2) . . ?
C13 C12 C17 124.3(3) . . ?
C11 C12 C17 113.5(2) . . ?
C12 C13 C15 125.1(3) . . ?
C12 C13 C14 119.6(2) . . ?
C15 C13 C14 115.2(3) . . ?
O2 C14 C13 120.5(3) . . ?
O2 C14 C8 120.0(3) . . ?
C13 C14 C8 119.4(2) . . ?
C16 C15 C13 127.4(4) . . ?
C16 C15 H15 105(2) . . ?
C13 C15 H15 126(2) . . ?
C15 C16 H16A 118(3) . . ?
C15 C16 H16B 113(3) . . ?
H16A C16 H16B 129(4) . . ?
C12 C17 H17A 111.1(18) . . ?
C12 C17 H17B 107(2) . . ?
H17A C17 H17B 113(3) . . ?
C12 C17 H17C 111(2) . . ?
H17A C17 H17C 108(3) . . ?
H17B C17 H17C 107(3) . . ?
C4 C18 H18A 110.2(19) . . ?
C4 C18 H18B 111(2) . . ?
H18A C18 H18B 101(3) . . ?
C4 C18 H18C 110(2) . . ?
H18A C18 H18C 115(3) . . ?
H18B C18 H18C 111(3) . . ?
C4 C19 H19A 111.0(18) . . ?
C4 C19 H19B 112(2) . . ?
H19A C19 H19B 110(3) . . ?
C4 C19 H19C 108(2) . . ?
H19A C19 H19C 111(3) . . ?
H19B C19 H19C 104(3) . . ?
C10 C20 H20A 116(2) . . ?
C10 C20 H20B 111(2) . . ?
H20A C20 H20B 105(3) . . ?
C10 C20 H20C 112(2) . . ?
H20A C20 H20C 109(3) . . ?
H20B C20 H20C 103(3) . . ?

loop_
_geom_bond_atom_site_label_1
_geom_bond_atom_site_label_2
_geom_bond_distance
_geom_bond_site_symmetry_2
_geom_bond_publ_flag
C1 C2 1.517(4) . ?
C1 C10 1.535(3) . ?
C1 H1A 0.94(3) . ?
C1 H1B 0.97(3) . ?
C2 C3 1.504(4) . ?
C2 H2A 1.00(3) . ?
C2 H2B 0.97(2) . ?
C3 O1 1.211(3) . ?
C3 C4 1.521(4) . ?
C4 C18 1.538(4) . ?
C4 C19 1.550(4) . ?
C4 C5 1.561(3) . ?
C5 C6 1.530(4) . ?
C5 C10 1.552(3) . ?
C5 H5 0.95(3) . ?
C6 C7 1.513(5) . ?
C6 H6A 0.95(2) . ?
C6 H6B 0.97(3) . ?
C7 C8 1.522(4) . ?
C7 H7A 0.99(4) . ?
C7 H7B 0.96(4) . ?
C8 C14 1.506(4) . ?
C8 C9 1.528(3) . ?
C8 H8 1.00(3) . ?
C9 C11 1.532(3) . ?
C9 C10 1.556(3) . ?
C9 H9 0.95(3) . ?
C10 C20 1.532(3) . ?
C11 C12 1.500(4) . ?
C11 H11A 1.03(3) . ?
C11 H11B 0.93(3) . ?
C12 C13 1.347(4) . ?
C12 C17 1.503(4) . ?
C13 C15 1.474(4) . ?
C13 C14 1.476(4) . ?
C14 O2 1.216(3) . ?
C15 C16 1.298(6) . ?
C15 H15 0.99(4) . ?
C16 H16A 0.94(2) . ?
C16 H16B 0.96(2) . ?
C17 H17A 0.98(3) . ?
C17 H17B 0.94(2) . ?
C17 H17C 1.02(4) . ?
C18 H18A 0.96(3) . ?
C18 H18B 0.99(4) . ?
C18 H18C 0.97(4) . ?
C19 H19A 0.98(4) . ?
C19 H19B 0.93(4) . ?
C19 H19C 0.99(4) . ?
C20 H20A 0.97(4) . ?
C20 H20B 0.97(4) . ?
C20 H20C 0.96(4) . ?

loop_
_geom_torsion_atom_site_label_1
_geom_torsion_atom_site_label_2
_geom_torsion_atom_site_label_3
_geom_torsion_atom_site_label_4
_geom_torsion
_geom_torsion_site_symmetry_1
_geom_torsion_site_symmetry_2
_geom_torsion_site_symmetry_3
_geom_torsion_site_symmetry_4
_geom_torsion_publ_flag
C10 C1 C2 C3 -53.4(3) . . . . ?
C1 C2 C3 O1 -142.0(3) . . . . ?
C1 C2 C3 C4 42.0(4) . . . . ?
O1 C3 C4 C18 29.3(3) . . . . ?
C2 C3 C4 C18 -154.7(3) . . . . ?
O1 C3 C4 C19 -86.2(3) . . . . ?
C2 C3 C4 C19 89.8(3) . . . . ?
O1 C3 C4 C5 149.1(2) . . . . ?
C2 C3 C4 C5 -34.9(3) . . . . ?
C3 C4 C5 C6 172.9(2) . . . . ?
C18 C4 C5 C6 -67.2(3) . . . . ?
C19 C4 C5 C6 53.3(3) . . . . ?
C3 C4 C5 C10 41.3(3) . . . . ?
C18 C4 C5 C10 161.2(2) . . . . ?
C19 C4 C5 C10 -78.3(3) . . . . ?
C10 C5 C6 C7 -60.5(3) . . . . ?
C4 C5 C6 C7 164.6(2) . . . . ?
C5 C6 C7 C8 55.0(4) . . . . ?
C6 C7 C8 C14 -175.1(3) . . . . ?
C6 C7 C8 C9 -50.5(4) . . . . ?
C14 C8 C9 C11 -55.2(3) . . . . ?
C7 C8 C9 C11 -179.8(2) . . . . ?
C14 C8 C9 C10 176.4(2) . . . . ?
C7 C8 C9 C10 51.9(3) . . . . ?
C2 C1 C10 C20 -67.2(3) . . . . ?
C2 C1 C10 C5 56.4(3) . . . . ?
C2 C1 C10 C9 171.9(2) . . . . ?
C6 C5 C10 C20 -63.0(3) . . . . ?
C4 C5 C10 C20 69.9(3) . . . . ?
C6 C5 C10 C1 175.4(2) . . . . ?
C4 C5 C10 C1 -51.7(3) . . . . ?
C6 C5 C10 C9 59.2(3) . . . . ?
C4 C5 C10 C9 -167.95(19) . . . . ?
C8 C9 C10 C20 68.5(3) . . . . ?
C11 C9 C10 C20 -57.0(3) . . . . ?
C8 C9 C10 C1 -170.9(2) . . . . ?
C11 C9 C10 C1 63.6(3) . . . . ?
C8 C9 C10 C5 -55.4(2) . . . . ?
C11 C9 C10 C5 179.1(2) . . . . ?
C8 C9 C11 C12 48.1(3) . . . . ?
C10 C9 C11 C12 176.0(2) . . . . ?
C9 C11 C12 C13 -15.5(4) . . . . ?
C9 C11 C12 C17 166.1(3) . . . . ?
C11 C12 C13 C15 173.9(3) . . . . ?
C17 C12 C13 C15 -7.8(4) . . . . ?
C11 C12 C13 C14 -10.6(4) . . . . ?
C17 C12 C13 C14 167.7(3) . . . . ?
C12 C13 C14 O2 -175.3(3) . . . . ?
C15 C13 C14 O2 0.6(4) . . . . ?
C12 C13 C14 C8 1.6(4) . . . . ?
C15 C13 C14 C8 177.5(2) . . . . ?
C7 C8 C14 O2 -25.4(4) . . . . ?
C9 C8 C14 O2 -150.7(3) . . . . ?
C7 C8 C14 C13 157.7(2) . . . . ?
C9 C8 C14 C13 32.4(3) . . . . ?
C12 C13 C15 C16 -39.7(5) . . . . ?
C14 C13 C15 C16 144.7(4) . . . . ?
